data_7105666
loop_
_publ_author_name
'Gu, Xiaojun'
'Lu, Zhang-Hui'
'Xu, Qiang'

_publ_section_title
;
 High-connected mesoporous metal-organic framework.
;
_journal_issue 39
_journal_name_full 'Chemical communications (Cambridge, England)'
_journal_page_first 7400
_journal_page_last 7402
_journal_paper_doi 10.1039/c0cc02808h
_journal_volume 46
_journal_year 2010
_chemical_formula_sum 'C40 H34.33 In3 N6 O18.67'
_chemical_formula_weight 1242.19
_chemical_name_systematic
;
?
;
_space_group_IT_number 220
_symmetry_cell_setting cubic
_symmetry_space_group_name_Hall 'I -4bd 2c 3'
_symmetry_space_group_name_H-M 'I -4 3 d'
_atom_sites_solution_hydrogens geom
_atom_sites_solution_primary direct
_atom_sites_solution_secondary difmap
_audit_creation_method SHELXL-97
_cell_angle_alpha 90.00
_cell_angle_beta 90.00
_cell_angle_gamma 90.00
_cell_formula_units_Z 24
_cell_length_a 38.771(5)
_cell_length_b 38.771(5)
_cell_length_c 38.771(5)
_cell_measurement_reflns_used 2432
_cell_measurement_temperature 293(2)
_cell_measurement_theta_max 27.4
_cell_measurement_theta_min 3.1
_cell_volume 58280(13)
_computing_cell_refinement 'RAPID AUTO'
_computing_data_collection 'RAPID AUTO'
_computing_data_reduction 'RAPID AUTO'
_computing_molecular_graphics 'SHELXL-PLUS (Sheldrick, 1990)'
_computing_publication_material SHELXL-97
_computing_structure_refinement 'SHELXL-97 (Sheldrick, 1997)'
_computing_structure_solution 'SHELXS-97 (Sheldrick, 1990)'
_diffrn_ambient_temperature 293(2)
_diffrn_measured_fraction_theta_full 0.998
_diffrn_measured_fraction_theta_max 0.998
_diffrn_measurement_device_type 'Rigaku RAXIS RAPID IP'
_diffrn_radiation_monochromator graphite
_diffrn_radiation_source 'fine-focus sealed tube'
_diffrn_radiation_type MoK\a
_diffrn_radiation_wavelength 0.71073
_diffrn_reflns_av_R_equivalents 0.1918
_diffrn_reflns_av_sigmaI/netI 0.0721
_diffrn_reflns_limit_h_max 50
_diffrn_reflns_limit_h_min -50
_diffrn_reflns_limit_k_max 50
_diffrn_reflns_limit_k_min -49
_diffrn_reflns_limit_l_max 47
_diffrn_reflns_limit_l_min -50
_diffrn_reflns_number 242959
_diffrn_reflns_theta_full 27.44
_diffrn_reflns_theta_max 27.44
_diffrn_reflns_theta_min 3.06
_exptl_absorpt_coefficient_mu 0.745
_exptl_absorpt_correction_T_max 0.855
_exptl_absorpt_correction_T_min 0.830
_exptl_absorpt_correction_type multi-scan
_exptl_absorpt_process_details 'ABSCOR by T.Higashi 8 March, 1995'
_exptl_crystal_colour orange
_exptl_crystal_density_diffrn 0.849
_exptl_crystal_density_method 'not measured'
_exptl_crystal_description block
_exptl_crystal_F_000 14704
_exptl_crystal_size_max 0.25
_exptl_crystal_size_mid 0.24
_exptl_crystal_size_min 0.21
_platon_squeeze_details ' ?'
_refine_diff_density_max 0.592
_refine_diff_density_min -0.755
_refine_diff_density_rms 0.092
_refine_ls_abs_structure_details 'Flack H D (1983), Acta Cryst. A39, 876-881'
_refine_ls_abs_structure_Flack -0.01(4)
_refine_ls_extinction_method none
_refine_ls_goodness_of_fit_ref 1.089
_refine_ls_hydrogen_treatment mixed
_refine_ls_matrix_type full
_refine_ls_number_parameters 296
_refine_ls_number_reflns 11091
_refine_ls_number_restraints 0
_refine_ls_restrained_S_all 1.089
_refine_ls_R_factor_all 0.0761
_refine_ls_R_factor_gt 0.0600
_refine_ls_shift/su_max 0.009
_refine_ls_shift/su_mean 0.000
_refine_ls_structure_factor_coef Fsqd
_refine_ls_weighting_details 'calc w=1/[\s^2^(Fo^2^)+(0.0625P)^2^+0.0000P] where P=(Fo^2^+2Fc^2^)/3'
_refine_ls_weighting_scheme calc
_refine_ls_wR_factor_gt 0.1173
_refine_ls_wR_factor_ref 0.1229
_reflns_number_gt 9724
_reflns_number_total 11091
_reflns_threshold_expression >2sigma(I)
_cod_data_source_file C0CC02808H.TXT
_cod_data_source_block 1
_cod_depositor_comments 'Adding full bibliography for 7105666--7105667.cif.'
_cod_original_cell_volume 58282(12)
_cod_original_sg_symbol_H-M I-43d
_cod_database_code 7105666

loop_
_symmetry_equiv_pos_as_xyz
'x, y, z'
'-x+1/2, -y, z+1/2'
'-x, y+1/2, -z+1/2'
'x+1/2, -y+1/2, -z'
'z, x, y'
'z+1/2, -x+1/2, -y'
'-z+1/2, -x, y+1/2'
'-z, x+1/2, -y+1/2'
'y, z, x'
'-y, z+1/2, -x+1/2'
'y+1/2, -z+1/2, -x'
'-y+1/2, -z, x+1/2'
'y+1/4, x+1/4, z+1/4'
'-y+1/4, -x+3/4, z+3/4'
'y+3/4, -x+1/4, -z+3/4'
'-y+3/4, x+3/4, -z+1/4'
'x+1/4, z+1/4, y+1/4'
'-x+3/4, z+3/4, -y+1/4'
'-x+1/4, -z+3/4, y+3/4'
'x+3/4, -z+1/4, -y+3/4'
'z+1/4, y+1/4, x+1/4'
'z+3/4, -y+1/4, -x+3/4'
'-z+3/4, y+3/4, -x+1/4'
'-z+1/4, -y+3/4, x+3/4'
'x+1/2, y+1/2, z+1/2'
'-x+1, -y+1/2, z+1'
'-x+1/2, y+1, -z+1'
'x+1, -y+1, -z+1/2'
'z+1/2, x+1/2, y+1/2'
'z+1, -x+1, -y+1/2'
'-z+1, -x+1/2, y+1'
'-z+1/2, x+1, -y+1'
'y+1/2, z+1/2, x+1/2'
'-y+1/2, z+1, -x+1'
'y+1, -z+1, -x+1/2'
'-y+1, -z+1/2, x+1'
'y+3/4, x+3/4, z+3/4'
'-y+3/4, -x+5/4, z+5/4'
'y+5/4, -x+3/4, -z+5/4'
'-y+5/4, x+5/4, -z+3/4'
'x+3/4, z+3/4, y+3/4'
'-x+5/4, z+5/4, -y+3/4'
'-x+3/4, -z+5/4, y+5/4'
'x+5/4, -z+3/4, -y+5/4'
'z+3/4, y+3/4, x+3/4'
'z+5/4, -y+3/4, -x+5/4'
'-z+5/4, y+5/4, -x+3/4'
'-z+3/4, -y+5/4, x+5/4'

loop_
_atom_site_label
_atom_site_type_symbol
_atom_site_fract_x
_atom_site_fract_y
_atom_site_fract_z
_atom_site_U_iso_or_equiv
_atom_site_adp_type
_atom_site_occupancy
_atom_site_symmetry_multiplicity
_atom_site_calc_flag
_atom_site_refinement_flags
_atom_site_disorder_assembly
_atom_site_disorder_group
In1 In 0.050022(13) 0.0000 0.2500 0.02415(12) Uani 1 2 d S . .
In2 In 0.129919(9) 0.014742(9) 0.207622(9) 0.02246(9) Uani 1 1 d . . .
O1 O 0.10274(13) 0.0000 0.2500 0.0250(11) Uani 1 2 d S . .
O7 O 0.04732(11) 0.04952(11) 0.22200(11) 0.0434(11) Uani 1 1 d . . .
O5 O 0.09683(12) -0.01218(12) 0.17224(11) 0.0490(12) Uani 1 1 d . . .
O6 O 0.09994(12) 0.06210(10) 0.20111(12) 0.0453(11) Uani 1 1 d . . .
O3 O 0.16480(12) -0.02922(11) 0.20880(12) 0.0481(12) Uani 1 1 d . . .
N3 N 0.15862(13) 0.03198(12) 0.16067(13) 0.0336(11) Uani 1 1 d . . .
O4 O 0.04827(12) -0.02648(12) 0.20020(12) 0.0497(12) Uani 1 1 d . . .
C17 C 0.17975(17) 0.07828(16) 0.12594(16) 0.0407(15) Uani 1 1 d . . .
H17A H 0.1829 0.1019 0.1230 0.049 Uiso 1 1 calc R . .
C20 C 0.18458(17) 0.02073(16) 0.10671(16) 0.0428(16) Uani 1 1 d . . .
H20A H 0.1911 0.0046 0.0902 0.051 Uiso 1 1 calc R . .
O2 O 0.16781(11) 0.04475(12) 0.23559(11) 0.0452(11) Uani 1 1 d . . .
C14 C 0.06860(17) -0.02774(17) 0.17477(15) 0.0390(15) Uani 1 1 d . . .
C11 C 0.05821(19) -0.04892(18) 0.14425(18) 0.0529(19) Uani 1 1 d . . .
C16 C 0.19034(15) 0.05583(15) 0.10103(14) 0.0337(13) Uani 1 1 d . . .
C1 C 0.17733(14) -0.04613(15) 0.23319(15) 0.0330(13) Uani 1 1 d . . .
C19 C 0.16937(18) 0.01022(15) 0.13660(16) 0.0424(15) Uani 1 1 d . . .
H19A H 0.1664 -0.0133 0.1403 0.051 Uiso 1 1 calc R . .
O8 O -0.00324(17) 0.0000 0.2500 0.0573(18) Uani 1 2 d S . .
C15 C 0.06850(15) 0.06827(15) 0.20612(15) 0.0345(13) Uani 1 1 d . . .
C18 C 0.16438(18) 0.06579(16) 0.15559(16) 0.0448(16) Uani 1 1 d . . .
H18A H 0.1578 0.0813 0.1726 0.054 Uiso 1 1 calc R . .
C2 C 0.2060(2) -0.07023(19) 0.22550(19) 0.0533(18) Uani 1 1 d . . .
C8 C 0.0395(3) -0.0884(3) 0.0875(2) 0.088(3) Uani 1 1 d . . .
C3 C 0.2239(2) -0.0865(3) 0.2505(2) 0.090(4) Uani 1 1 d . . .
H3A H 0.2176 -0.0829 0.2734 0.108 Uiso 1 1 calc R . .
N1 N 0.0517(2) -0.1169(2) 0.0402(2) 0.105(3) Uani 1 1 d . . .
C5 C 0.2609(3) -0.1132(2) 0.2105(3) 0.087(3) Uani 1 1 d . . .
C12 C 0.0804(2) -0.0538(3) 0.1174(2) 0.088(3) Uani 1 1 d . . .
H12A H 0.1027 -0.0449 0.1185 0.106 Uiso 1 1 calc R . .
N2 N 0.0283(2) -0.1095(3) 0.0605(2) 0.106(3) Uani 1 1 d . . .
C7 C 0.2164(2) -0.0753(3) 0.1917(2) 0.087(3) Uani 1 1 d . . .
H7A H 0.2054 -0.0637 0.1737 0.105 Uiso 1 1 calc R . .
C4 C 0.2508(3) -0.1081(3) 0.2437(3) 0.110(4) Uani 1 1 d . . .
H4A H 0.2622 -0.1192 0.2616 0.132 Uiso 1 1 calc R . .
C6 C 0.2434(3) -0.0979(3) 0.1850(3) 0.112(4) Uani 1 1 d . . .
H6A H 0.2495 -0.1024 0.1622 0.134 Uiso 1 1 calc R . .
C10 C 0.0261(3) -0.0652(3) 0.1430(2) 0.094(3) Uani 1 1 d . . .
H10A H 0.0109 -0.0641 0.1615 0.113 Uiso 1 1 calc R . .
C13 C 0.0696(3) -0.0719(3) 0.0887(2) 0.111(4) Uani 1 1 d . . .
H13A H 0.0839 -0.0726 0.0695 0.133 Uiso 1 1 calc R . .
C9 C 0.0180(3) -0.0828(3) 0.1136(3) 0.111(4) Uani 1 1 d . . .
H9A H -0.0042 -0.0916 0.1117 0.133 Uiso 1 1 calc R . .
O1W O 0.1662(4) 0.1662(4) 0.1662(4) 0.250(11) Uiso 1 3 d S . .
O2W O -0.0857(10) -0.0950(10) 0.3040(10) 0.56(2) Uiso 1 1 d . . .
O3W O 0.1048(9) -0.0353(10) 0.0070(9) 0.57(2) Uiso 1 1 d . . .

loop_
_atom_site_aniso_label
_atom_site_aniso_U_11
_atom_site_aniso_U_22
_atom_site_aniso_U_33
_atom_site_aniso_U_23
_atom_site_aniso_U_13
_atom_site_aniso_U_12
In1 0.0250(3) 0.0244(3) 0.0231(3) 0.0029(2) 0.000 0.000
In2 0.0250(2) 0.02399(19) 0.01839(18) 0.00304(14) 0.00198(14) 0.00085(15)
O1 0.030(3) 0.025(3) 0.020(3) -0.004(2) 0.000 0.000
O7 0.040(2) 0.035(2) 0.055(3) 0.020(2) 0.007(2) 0.011(2)
O5 0.057(3) 0.050(3) 0.040(3) -0.006(2) -0.005(2) -0.019(2)
O6 0.049(3) 0.031(2) 0.055(3) 0.013(2) 0.002(2) 0.003(2)
O3 0.057(3) 0.045(3) 0.043(3) 0.003(2) 0.012(2) 0.026(2)
N3 0.038(3) 0.026(2) 0.037(3) 0.002(2) 0.008(2) -0.002(2)
O4 0.046(3) 0.061(3) 0.042(3) -0.015(2) 0.000(2) -0.008(2)
C17 0.057(4) 0.030(3) 0.034(3) 0.003(3) 0.014(3) 0.002(3)
C20 0.056(4) 0.037(4) 0.036(3) -0.001(3) 0.027(3) -0.001(3)
O2 0.043(3) 0.057(3) 0.036(2) 0.007(2) -0.003(2) -0.021(2)
C14 0.042(4) 0.050(4) 0.025(3) -0.004(3) -0.004(3) -0.004(3)
C11 0.061(5) 0.051(4) 0.046(4) -0.027(3) -0.008(3) -0.015(4)
C16 0.041(3) 0.038(3) 0.022(3) 0.010(2) 0.009(2) 0.002(3)
C1 0.034(3) 0.032(3) 0.033(3) 0.004(3) 0.007(3) 0.015(3)
C19 0.063(4) 0.024(3) 0.041(4) 0.006(3) 0.017(3) 0.010(3)
O8 0.041(4) 0.070(5) 0.061(4) 0.011(4) 0.000 0.000
C15 0.037(3) 0.030(3) 0.036(3) 0.010(3) 0.005(3) 0.005(3)
C18 0.066(5) 0.033(3) 0.036(3) 0.000(3) 0.015(3) 0.002(3)
C2 0.055(4) 0.055(4) 0.050(4) 0.000(3) 0.017(4) 0.020(4)
C8 0.080(6) 0.121(8) 0.065(6) -0.064(6) -0.003(5) -0.027(6)
C3 0.090(7) 0.125(8) 0.054(5) 0.020(5) 0.017(5) 0.081(6)
N1 0.096(6) 0.130(8) 0.090(6) -0.076(6) -0.008(5) 0.001(6)
C5 0.092(7) 0.088(7) 0.080(6) -0.005(5) 0.001(5) 0.071(6)
C12 0.076(6) 0.130(9) 0.058(5) -0.039(6) 0.010(5) -0.031(6)
N2 0.091(6) 0.139(8) 0.087(6) -0.065(6) -0.016(5) -0.016(6)
C7 0.077(6) 0.115(8) 0.070(6) 0.007(5) 0.010(5) 0.063(6)
C4 0.097(7) 0.159(10) 0.073(6) 0.021(6) 0.010(6) 0.100(8)
C6 0.103(8) 0.157(11) 0.075(6) -0.009(7) 0.022(6) 0.093(8)
C10 0.076(6) 0.132(9) 0.076(6) -0.051(6) 0.005(5) -0.036(6)
C13 0.118(9) 0.159(11) 0.054(6) -0.066(7) 0.026(6) -0.030(8)
C9 0.084(7) 0.142(10) 0.107(8) -0.075(8) -0.008(6) -0.053(7)

loop_
_atom_type_symbol
_atom_type_description
_atom_type_scat_dispersion_real
_atom_type_scat_dispersion_imag
_atom_type_scat_source
C C 0.0033 0.0016 'International Tables Vol C Tables 4.2.6.8 and 6.1.1.4'
H H 0.0000 0.0000 'International Tables Vol C Tables 4.2.6.8 and 6.1.1.4'
N N 0.0061 0.0033 'International Tables Vol C Tables 4.2.6.8 and 6.1.1.4'
O O 0.0106 0.0060 'International Tables Vol C Tables 4.2.6.8 and 6.1.1.4'
In In -0.7276 1.3100 'International Tables Vol C Tables 4.2.6.8 and 6.1.1.4'

loop_
_geom_angle_atom_site_label_1
_geom_angle_atom_site_label_2
_geom_angle_atom_site_label_3
_geom_angle
_geom_angle_site_symmetry_1
_geom_angle_site_symmetry_3
_geom_angle_publ_flag
O1 In1 O8 180.0 . . ?
O1 In1 O4 91.78(12) . . ?
O8 In1 O4 88.22(12) . . ?
O1 In1 O4 91.78(12) . 28_445 ?
O8 In1 O4 88.22(12) . 28_445 ?
O4 In1 O4 176.4(2) . 28_445 ?
O1 In1 O7 92.72(11) . . ?
O8 In1 O7 87.28(11) . . ?
O4 In1 O7 88.43(18) . . ?
O4 In1 O7 91.40(18) 28_445 . ?
O1 In1 O7 92.72(11) . 28_445 ?
O8 In1 O7 87.28(11) . 28_445 ?
O4 In1 O7 91.40(18) . 28_445 ?
O4 In1 O7 88.43(18) 28_445 28_445 ?
O7 In1 O7 174.6(2) . 28_445 ?
O1 In2 O5 94.01(15) . . ?
O1 In2 O2 95.63(14) . . ?
O5 In2 O2 170.36(16) . . ?
O1 In2 O3 94.87(14) . . ?
O5 In2 O3 90.22(19) . . ?
O2 In2 O3 89.35(18) . . ?
O1 In2 O6 93.09(14) . . ?
O5 In2 O6 90.96(18) . . ?
O2 In2 O6 88.13(17) . . ?
O3 In2 O6 171.85(17) . . ?
O1 In2 N3 178.41(17) . . ?
O5 In2 N3 85.56(18) . . ?
O2 In2 N3 84.80(17) . . ?
O3 In2 N3 86.66(16) . . ?
O6 In2 N3 85.39(17) . . ?
In2 O1 In2 117.6(2) 28_445 . ?
In2 O1 In1 121.21(12) 28_445 . ?
In2 O1 In1 121.21(12) . . ?
C15 O7 In1 135.4(4) . . ?
C14 O5 In2 134.8(4) . . ?
C15 O6 In2 131.1(4) . . ?
C1 O3 In2 132.0(4) . . ?
C19 N3 C18 117.7(5) . . ?
C19 N3 In2 122.7(4) . . ?
C18 N3 In2 119.6(4) . . ?
C14 O4 In1 133.4(4) . . ?
C16 C17 C18 119.7(6) . . ?
C16 C17 H17A 120.2 . . ?
C18 C17 H17A 120.2 . . ?
C19 C20 C16 119.6(6) . . ?
C19 C20 H20A 120.2 . . ?
C16 C20 H20A 120.2 . . ?
C1 O2 In2 134.3(4) 28_445 . ?
O5 C14 O4 126.0(6) . . ?
O5 C14 C11 115.9(6) . . ?
O4 C14 C11 118.1(6) . . ?
C12 C11 C10 118.3(7) . . ?
C12 C11 C14 120.6(7) . . ?
C10 C11 C14 121.0(7) . . ?
C17 C16 C20 117.5(5) . . ?
C17 C16 C15 121.1(5) . 5 ?
C20 C16 C15 121.4(5) . 5 ?
O3 C1 O2 126.0(5) . 28_445 ?
O3 C1 C2 118.0(5) . . ?
O2 C1 C2 115.9(5) 28_445 . ?
N3 C19 C20 123.0(6) . . ?
N3 C19 H19A 118.5 . . ?
C20 C19 H19A 118.5 . . ?
O6 C15 O7 126.8(5) . . ?
O6 C15 C16 114.7(5) . 9 ?
O7 C15 C16 118.5(5) . 9 ?
N3 C18 C17 122.3(6) . . ?
N3 C18 H18A 118.8 . . ?
C17 C18 H18A 118.8 . . ?
C3 C2 C7 117.8(7) . . ?
C3 C2 C1 122.4(6) . . ?
C7 C2 C1 119.8(7) . . ?
C13 C8 C9 116.5(7) . . ?
C13 C8 N2 125.3(9) . . ?
C9 C8 N2 118.1(9) . . ?
C2 C3 C4 122.7(8) . . ?
C2 C3 H3A 118.6 . . ?
C4 C3 H3A 118.6 . . ?
N2 N1 C5 112.6(8) . 24_544 ?
C6 C5 C4 119.3(7) . . ?
C6 C5 N1 113.1(8) . 46_444 ?
C4 C5 N1 127.6(8) . 46_444 ?
C11 C12 C13 119.7(9) . . ?
C11 C12 H12A 120.1 . . ?
C13 C12 H12A 120.1 . . ?
N1 N2 C8 112.7(8) . . ?
C6 C7 C2 119.0(8) . . ?
C6 C7 H7A 120.5 . . ?
C2 C7 H7A 120.5 . . ?
C3 C4 C5 119.6(8) . . ?
C3 C4 H4A 120.2 . . ?
C5 C4 H4A 120.2 . . ?
C5 C6 C7 121.5(9) . . ?
C5 C6 H6A 119.2 . . ?
C7 C6 H6A 119.2 . . ?
C9 C10 C11 117.4(9) . . ?
C9 C10 H10A 121.3 . . ?
C11 C10 H10A 121.3 . . ?
C8 C13 C12 122.4(9) . . ?
C8 C13 H13A 118.8 . . ?
C12 C13 H13A 118.8 . . ?
C8 C9 C10 124.9(9) . . ?
C8 C9 H9A 117.5 . . ?
C10 C9 H9A 117.5 . . ?

loop_
_geom_bond_atom_site_label_1
_geom_bond_atom_site_label_2
_geom_bond_distance
_geom_bond_site_symmetry_2
_geom_bond_publ_flag
In1 O1 2.044(5) . ?
In1 O8 2.065(7) . ?
In1 O4 2.188(4) . ?
In1 O4 2.188(4) 28_445 ?
In1 O7 2.208(4) . ?
In1 O7 2.208(4) 28_445 ?
In2 O1 2.034(3) . ?
In2 O5 2.149(4) . ?
In2 O2 2.165(4) . ?
In2 O3 2.176(4) . ?
In2 O6 2.188(4) . ?
In2 N3 2.236(5) . ?
O1 In2 2.034(3) 28_445 ?
O7 C15 1.258(7) . ?
O5 C14 1.254(8) . ?
O6 C15 1.257(7) . ?
O3 C1 1.249(7) . ?
N3 C19 1.325(7) . ?
N3 C18 1.344(8) . ?
O4 C14 1.263(7) . ?
C17 C16 1.363(8) . ?
C17 C18 1.382(8) . ?
C17 H17A 0.9300 . ?
C20 C19 1.363(8) . ?
C20 C16 1.396(8) . ?
C20 H20A 0.9300 . ?
O2 C1 1.267(7) 28_445 ?
C14 C11 1.496(8) . ?
C11 C12 1.362(11) . ?
C11 C10 1.396(11) . ?
C16 C15 1.493(8) 5 ?
C1 O2 1.267(7) 28_445 ?
C1 C2 1.484(8) . ?
C19 H19A 0.9300 . ?
C15 C16 1.493(8) 9 ?
C18 H18A 0.9300 . ?
C2 C3 1.349(10) . ?
C2 C7 1.385(11) . ?
C8 C13 1.332(13) . ?
C8 C9 1.329(13) . ?
C8 N2 1.400(10) . ?
C3 C4 1.361(10) . ?
C3 H3A 0.9300 . ?
N1 N2 1.232(11) . ?
N1 C5 1.453(10) 24_544 ?
C5 C6 1.337(13) . ?
C5 C4 1.361(12) . ?
C5 N1 1.453(10) 46_444 ?
C12 C13 1.381(11) . ?
C12 H12A 0.9300 . ?
C7 C6 1.392(11) . ?
C7 H7A 0.9300 . ?
C4 H4A 0.9300 . ?
C6 H6A 0.9300 . ?
C10 C9 1.366(12) . ?
C10 H10A 0.9300 . ?
C13 H13A 0.9300 . ?
C9 H9A 0.9300 . ?

loop_
_geom_torsion_atom_site_label_1
_geom_torsion_atom_site_label_2
_geom_torsion_atom_site_label_3
_geom_torsion_atom_site_label_4
_geom_torsion
_geom_torsion_site_symmetry_1
_geom_torsion_site_symmetry_2
_geom_torsion_site_symmetry_3
_geom_torsion_site_symmetry_4
_geom_torsion_publ_flag
O5 In2 O1 In2 137.91(13) . . . 28_445 ?
O2 In2 O1 In2 -42.48(13) . . . 28_445 ?
O3 In2 O1 In2 47.35(14) . . . 28_445 ?
O6 In2 O1 In2 -130.90(12) . . . 28_445 ?
N3 In2 O1 In2 -148(6) . . . 28_445 ?
O5 In2 O1 In1 -42.09(13) . . . . ?
O2 In2 O1 In1 137.52(13) . . . . ?
O3 In2 O1 In1 -132.65(14) . . . . ?
O6 In2 O1 In1 49.10(12) . . . . ?
N3 In2 O1 In1 32(6) . . . . ?
O8 In1 O1 In2 0(57) . . . 28_445 ?
O4 In1 O1 In2 -132.82(13) . . . 28_445 ?
O4 In1 O1 In2 47.18(13) 28_445 . . 28_445 ?
O7 In1 O1 In2 138.66(12) . . . 28_445 ?
O7 In1 O1 In2 -41.34(12) 28_445 . . 28_445 ?
O8 In1 O1 In2 0(37) . . . . ?
O4 In1 O1 In2 47.18(13) . . . . ?
O4 In1 O1 In2 -132.82(13) 28_445 . . . ?
O7 In1 O1 In2 -41.34(12) . . . . ?
O7 In1 O1 In2 138.66(12) 28_445 . . . ?
O1 In1 O7 C15 11.6(6) . . . . ?
O8 In1 O7 C15 -168.4(6) . . . . ?
O4 In1 O7 C15 -80.1(6) . . . . ?
O4 In1 O7 C15 103.5(6) 28_445 . . . ?
O7 In1 O7 C15 -168.4(6) 28_445 . . . ?
O1 In2 O5 C14 8.3(6) . . . . ?
O2 In2 O5 C14 -169.4(10) . . . . ?
O3 In2 O5 C14 103.2(6) . . . . ?
O6 In2 O5 C14 -84.9(6) . . . . ?
N3 In2 O5 C14 -170.2(6) . . . . ?
O1 In2 O6 C15 -36.0(5) . . . . ?
O5 In2 O6 C15 58.1(6) . . . . ?
O2 In2 O6 C15 -131.5(5) . . . . ?
O3 In2 O6 C15 156.4(11) . . . . ?
N3 In2 O6 C15 143.5(6) . . . . ?
O1 In2 O3 C1 -34.0(6) . . . . ?
O5 In2 O3 C1 -128.0(6) . . . . ?
O2 In2 O3 C1 61.6(6) . . . . ?
O6 In2 O3 C1 133.6(12) . . . . ?
N3 In2 O3 C1 146.4(6) . . . . ?
O1 In2 N3 C19 -125(5) . . . . ?
O5 In2 N3 C19 -50.9(5) . . . . ?
O2 In2 N3 C19 129.2(5) . . . . ?
O3 In2 N3 C19 39.6(5) . . . . ?
O6 In2 N3 C19 -142.2(5) . . . . ?
O1 In2 N3 C18 52(6) . . . . ?
O5 In2 N3 C18 126.6(5) . . . . ?
O2 In2 N3 C18 -53.2(5) . . . . ?
O3 In2 N3 C18 -142.9(5) . . . . ?
O6 In2 N3 C18 35.3(5) . . . . ?
O1 In1 O4 C14 -27.2(6) . . . . ?
O8 In1 O4 C14 152.8(6) . . . . ?
O4 In1 O4 C14 152.8(6) 28_445 . . . ?
O7 In1 O4 C14 65.5(6) . . . . ?
O7 In1 O4 C14 -120.0(6) 28_445 . . . ?
O1 In2 O2 C1 17.8(6) . . . 28_445 ?
O5 In2 O2 C1 -164.6(9) . . . 28_445 ?
O3 In2 O2 C1 -77.1(6) . . . 28_445 ?
O6 In2 O2 C1 110.7(6) . . . 28_445 ?
N3 In2 O2 C1 -163.8(6) . . . 28_445 ?
In2 O5 C14 O4 13.3(11) . . . . ?
In2 O5 C14 C11 -168.2(5) . . . . ?
In1 O4 C14 O5 -1.0(11) . . . . ?
In1 O4 C14 C11 -179.4(5) . . . . ?
O5 C14 C11 C12 7.3(11) . . . . ?
O4 C14 C11 C12 -174.0(8) . . . . ?
O5 C14 C11 C10 -175.0(8) . . . . ?
O4 C14 C11 C10 3.6(12) . . . . ?
C18 C17 C16 C20 0.8(10) . . . . ?
C18 C17 C16 C15 178.2(6) . . . 5 ?
C19 C20 C16 C17 -1.0(10) . . . . ?
C19 C20 C16 C15 -178.5(6) . . . 5 ?
In2 O3 C1 O2 12.4(10) . . . 28_445 ?
In2 O3 C1 C2 -167.6(5) . . . . ?
C18 N3 C19 C20 -2.6(10) . . . . ?
In2 N3 C19 C20 174.9(5) . . . . ?
C16 C20 C19 N3 2.0(11) . . . . ?
In2 O6 C15 O7 13.2(10) . . . . ?
In2 O6 C15 C16 -165.0(4) . . . 9 ?
In1 O7 C15 O6 2.1(10) . . . . ?
In1 O7 C15 C16 -179.8(4) . . . 9 ?
C19 N3 C18 C17 2.4(10) . . . . ?
In2 N3 C18 C17 -175.3(5) . . . . ?
C16 C17 C18 N3 -1.5(11) . . . . ?
O3 C1 C2 C3 172.1(8) . . . . ?
O2 C1 C2 C3 -7.9(12) 28_445 . . . ?
O3 C1 C2 C7 -4.7(11) . . . . ?
O2 C1 C2 C7 175.3(8) 28_445 . . . ?
C7 C2 C3 C4 -1.6(17) . . . . ?
C1 C2 C3 C4 -178.4(10) . . . . ?
C10 C11 C12 C13 5.7(16) . . . . ?
C14 C11 C12 C13 -176.6(10) . . . . ?
C5 N1 N2 C8 -176.0(10) 24_544 . . . ?
C13 C8 N2 N1 13.3(19) . . . . ?
C9 C8 N2 N1 -170.4(12) . . . . ?
C3 C2 C7 C6 2.8(16) . . . . ?
C1 C2 C7 C6 179.8(9) . . . . ?
C2 C3 C4 C5 1(2) . . . . ?
C6 C5 C4 C3 -2(2) . . . . ?
N1 C5 C4 C3 175.2(11) 46_444 . . . ?
C4 C5 C6 C7 4(2) . . . . ?
N1 C5 C6 C7 -174.2(11) 46_444 . . . ?
C2 C7 C6 C5 -3.9(19) . . . . ?
C12 C11 C10 C9 -5.1(16) . . . . ?
C14 C11 C10 C9 177.2(10) . . . . ?
C9 C8 C13 C12 9(2) . . . . ?
N2 C8 C13 C12 -174.6(12) . . . . ?
C11 C12 C13 C8 -8(2) . . . . ?
C13 C8 C9 C10 -9(2) . . . . ?
N2 C8 C9 C10 174.6(12) . . . . ?
C11 C10 C9 C8 7(2) . . . . ?

loop_
_platon_squeeze_void_nr
_platon_squeeze_void_average_x
_platon_squeeze_void_average_y
_platon_squeeze_void_average_z
_platon_squeeze_void_volume
_platon_squeeze_void_count_electrons
1 -0.014 -0.020 -0.016 35862.8 541.0
